data_7126595
loop_
_publ_author_name
'Ghouilem, Juba'
'Franco, R\'emi'
'Retailleau, Pascal'
'Alami, Mouad'
'Gandon, Vincent'
'Messaoudi, Samir'

_publ_section_title
;
 Regio- and diastereoselective Pd-catalyzed synthesis of C2-aryl
 glycosides.
;
_journal_issue 52
_journal_name_full 'Chemical communications (Cambridge, England)'
_journal_page_first 7175
_journal_page_last 7178
_journal_paper_doi 10.1039/d0cc02175j
_journal_volume 56
_journal_year 2020
_chemical_formula_moiety 'C16 H16 N2 O9'
_chemical_formula_sum 'C16 H16 N2 O9'
_chemical_formula_weight 380.31
_space_group_crystal_system monoclinic
_space_group_IT_number 4
_space_group_name_Hall 'P 2yb'
_space_group_name_H-M_alt 'P 1 21 1'
_atom_sites_solution_hydrogens geom
_atom_sites_solution_secondary difmap
_audit_creation_method SHELXL-2016/4
_audit_update_record
;
2020-03-23 deposited with the CCDC.	2020-05-22 downloaded from the CCDC.
;
_cell_angle_alpha 90
_cell_angle_beta 110.345(3)
_cell_angle_gamma 90
_cell_formula_units_Z 2
_cell_length_a 10.3667(3)
_cell_length_b 6.84234(18)
_cell_length_c 12.9093(4)
_cell_measurement_reflns_used 3377
_cell_measurement_temperature 293(2)
_cell_measurement_theta_max 26.0
_cell_measurement_theta_min 3.420
_cell_volume 858.56(5)
_computing_cell_refinement 'CrysAlisPro 1.171.39.46 (Rigaku OD, 2018)'
_computing_data_collection 'CrysAlisPro 1.171.39.46 (Rigaku OD, 2018)'
_computing_data_reduction 'CrysAlisPro 1.171.39.46 (Rigaku OD, 2018)'
_computing_structure_refinement 'SHELXL-2016/4 (Sheldrick, 2015b)'
_computing_structure_solution 'SHELXT (Sheldrick, 2015a)'
_diffrn_ambient_temperature 293(2)
_diffrn_detector 'Dectris PILATUS3 R 200K-A area detector'
_diffrn_detector_area_resol_mean 5.811
_diffrn_detector_type 'Hybrid Photon Counting area detector'
_diffrn_measured_fraction_theta_full 0.996
_diffrn_measured_fraction_theta_max 0.997
_diffrn_measurement_device 'kappa gonio four-circle diffractometer'
_diffrn_measurement_device_type 'Rigaku XtaLAB PRO'
_diffrn_measurement_method '\w scans'
_diffrn_radiation_collimation 'Rigaku Integrated Confocal MaxFlux double bounce multi-layer mirror optics'
_diffrn_radiation_monochromator none
_diffrn_radiation_probe x-ray
_diffrn_radiation_type MoK\a
_diffrn_radiation_wavelength 0.71073
_diffrn_reflns_av_R_equivalents 0.0658
_diffrn_reflns_av_unetI/netI 0.0280
_diffrn_reflns_Laue_measured_fraction_full 0.996
_diffrn_reflns_Laue_measured_fraction_max 0.997
_diffrn_reflns_limit_h_max 12
_diffrn_reflns_limit_h_min -12
_diffrn_reflns_limit_k_max 8
_diffrn_reflns_limit_k_min -8
_diffrn_reflns_limit_l_max 15
_diffrn_reflns_limit_l_min -15
_diffrn_reflns_number 40844
_diffrn_reflns_point_group_measured_fraction_full 0.998
_diffrn_reflns_point_group_measured_fraction_max 0.998
_diffrn_reflns_theta_full 25.242
_diffrn_reflns_theta_max 26.016
_diffrn_reflns_theta_min 3.420
_diffrn_source 'microfocus sealed X-ray tube'
_diffrn_source_type 'Rigaku micromax 003'
_exptl_absorpt_coefficient_mu 0.122
_exptl_absorpt_correction_T_max 1.00
_exptl_absorpt_correction_T_min 0.88
_exptl_absorpt_correction_type multi-scan
_exptl_absorpt_process_details
;
CrysAlisPro 1.171.39.46 (Rigaku Oxford Diffraction, 2018)
Empirical absorption correction using spherical harmonics,
 implemented in SCALE3 ABSPACK scaling algorithm.
;
_exptl_crystal_colour colourless
_exptl_crystal_density_diffrn 1.471
_exptl_crystal_description tab
_exptl_crystal_F_000 396
_exptl_crystal_size_max 0.42
_exptl_crystal_size_mid 0.37
_exptl_crystal_size_min 0.10
_refine_diff_density_max 0.470
_refine_diff_density_min -0.308
_refine_diff_density_rms 0.079
_refine_ls_abs_structure_details
;
;
_refine_ls_extinction_coef 0.100(12)
_refine_ls_extinction_expression Fc^*^=kFc[1+0.001xFc^2^\l^3^/sin(2\q)]^-1/4^
_refine_ls_extinction_method 'SHELXL-2016/4 (Sheldrick 2016)'
_refine_ls_goodness_of_fit_ref 1.074
_refine_ls_hydrogen_treatment constr
_refine_ls_matrix_type full
_refine_ls_number_parameters 247
_refine_ls_number_reflns 3372
_refine_ls_number_restraints 1
_refine_ls_restrained_S_all 1.074
_refine_ls_R_factor_all 0.0447
_refine_ls_R_factor_gt 0.0433
_refine_ls_shift/su_max 0.000
_refine_ls_shift/su_mean 0.000
_refine_ls_structure_factor_coef Fsqd
_refine_ls_weighting_details 'w=1/[\s^2^(Fo^2^)+(0.0714P)^2^+0.1351P] where P=(Fo^2^+2Fc^2^)/3'
_refine_ls_weighting_scheme calc
_refine_ls_wR_factor_gt 0.1142
_refine_ls_wR_factor_ref 0.1161
_reflns_Friedel_coverage 0.842
_reflns_Friedel_fraction_full 1.000
_reflns_Friedel_fraction_max 1.000
_reflns_number_gt 3234
_reflns_number_total 3377
_reflns_threshold_expression 'I > 2\s(I)'
_cod_data_source_file d0cc02175j2.cif
_cod_data_source_block compound_3n
_cod_depositor_comments 'Adding full bibliography for 7126595.cif.'
_cod_original_cell_volume 858.56(4)
_cod_original_sg_symbol_H-M 'P 21'
_cod_database_code 7126595
_shelx_space_group_comment
;
The symmetry employed for this shelxl refinement is uniquely defined
by the following loop, which should always be used as a source of
symmetry information in preference to the above space-group names.
They are only intended as comments.
;

loop_
_space_group_symop_operation_xyz
'x, y, z'
'-x, y+1/2, -z'

loop_
_atom_site_label
_atom_site_type_symbol
_atom_site_fract_x
_atom_site_fract_y
_atom_site_fract_z
_atom_site_U_iso_or_equiv
_atom_site_adp_type
_atom_site_occupancy
_atom_site_site_symmetry_order
_atom_site_calc_flag
_atom_site_refinement_flags_posn
_atom_site_refinement_flags_adp
_atom_site_refinement_flags_occupancy
_atom_site_disorder_assembly
_atom_site_disorder_group
C1 C 0.6502(3) 0.2932(5) 0.7689(2) 0.0488(7) Uani 1 1 d . . . . .
H1 H 0.720123 0.261781 0.736328 0.059 Uiso 1 1 calc R U . . .
C2 C 0.6058(3) 0.4999(4) 0.7390(2) 0.0427(6) Uani 1 1 d . . . . .
C3 C 0.4860(3) 0.5505(4) 0.6661(2) 0.0426(6) Uani 1 1 d . . . . .
H3 H 0.461502 0.681776 0.656595 0.051 Uiso 1 1 calc R U . . .
C4 C 0.3887(3) 0.3981(4) 0.5981(2) 0.0450(6) Uani 1 1 d . . . . .
H4 H 0.362480 0.437619 0.520527 0.054 Uiso 1 1 calc R U . . .
C5 C 0.4646(3) 0.2048(5) 0.6105(3) 0.0553(7) Uani 1 1 d . . . . .
H5A H 0.399144 0.100920 0.578688 0.066 Uiso 1 1 calc R U . . .
H5B H 0.528243 0.210507 0.570428 0.066 Uiso 1 1 calc R U . . .
O6 O 0.5384(2) 0.1624(3) 0.72354(19) 0.0549(5) Uani 1 1 d . . . . .
C7 C 0.7121(3) 0.2562(6) 0.8915(3) 0.0603(8) Uani 1 1 d . . . . .
H7A H 0.728689 0.117483 0.905239 0.072 Uiso 1 1 calc R U . . .
H7B H 0.799414 0.324048 0.921763 0.072 Uiso 1 1 calc R U . . .
C8 C 0.6651(3) 0.3060(5) 1.0543(2) 0.0508(6) Uani 1 1 d . . . . .
C9 C 0.7828(3) 0.7189(5) 0.7476(2) 0.0496(6) Uani 1 1 d . . . . .
C10 C 0.2568(2) 0.3803(4) 0.6241(2) 0.0410(5) Uani 1 1 d . . . . .
C11 C 0.1309(3) 0.3760(4) 0.5381(2) 0.0442(6) Uani 1 1 d . . . . .
H11 H 0.127035 0.385679 0.465222 0.053 Uiso 1 1 calc R U . . .
O11 O 0.61886(18) 0.3250(3) 0.94391(15) 0.0494(5) Uani 1 1 d . . . . .
C12 C 0.0117(3) 0.3572(4) 0.5618(2) 0.0467(6) Uani 1 1 d . . . . .
O12 O 0.7746(3) 0.2339(6) 1.1031(2) 0.0940(11) Uani 1 1 d . . . . .
C13 C 0.0110(3) 0.3406(4) 0.6676(2) 0.0485(6) Uani 1 1 d . . . . .
H13 H -0.070409 0.329622 0.682215 0.058 Uiso 1 1 calc R U . . .
O13 O 0.7043(2) 0.6360(4) 0.79845(16) 0.0547(5) Uani 1 1 d . . . . .
C14 C 0.1373(3) 0.3411(4) 0.7508(2) 0.0459(6) Uani 1 1 d . . . . .
O14 O 0.7657(3) 0.6889(7) 0.6531(2) 0.1052(14) Uani 1 1 d . . . . .
C15 C 0.2601(2) 0.3621(4) 0.7319(2) 0.0430(6) Uani 1 1 d . . . . .
H15 H 0.343433 0.364070 0.790550 0.052 Uiso 1 1 calc R U . . .
O15 O 0.2488(3) 0.2832(7) 0.9366(2) 0.0933(11) Uani 1 1 d . . . . .
N16 N 0.1397(3) 0.3172(5) 0.8647(2) 0.0616(7) Uani 1 1 d . . . . .
O16 O 0.0314(3) 0.3321(6) 0.8806(2) 0.0905(10) Uani 1 1 d . . . . .
N17 N -0.1222(3) 0.3549(4) 0.4709(3) 0.0612(7) Uani 1 1 d . . . . .
O17 O -0.2245(2) 0.3183(5) 0.4937(3) 0.0836(9) Uani 1 1 d . . . . .
O18 O -0.1237(3) 0.3866(5) 0.3780(3) 0.0894(9) Uani 1 1 d . . . . .
C19 C 0.5664(4) 0.3757(6) 1.1051(3) 0.0645(8) Uani 1 1 d . . . . .
H19A H 0.612777 0.392537 1.183094 0.097 Uiso 1 1 calc R U . . .
H19B H 0.493850 0.281608 1.092689 0.097 Uiso 1 1 calc R U . . .
H19C H 0.528182 0.498368 1.072621 0.097 Uiso 1 1 calc R U . . .
C20 C 0.8966(3) 0.8363(6) 0.8236(3) 0.0682(9) Uani 1 1 d . . . . .
H20A H 0.910465 0.951023 0.785997 0.102 Uiso 1 1 calc R U . . .
H20B H 0.979331 0.759772 0.847447 0.102 Uiso 1 1 calc R U . . .
H20C H 0.873594 0.874216 0.886694 0.102 Uiso 1 1 calc R U . . .

loop_
_atom_site_aniso_label
_atom_site_aniso_U_11
_atom_site_aniso_U_22
_atom_site_aniso_U_33
_atom_site_aniso_U_23
_atom_site_aniso_U_13
_atom_site_aniso_U_12
C1 0.0368(12) 0.0662(17) 0.0522(14) 0.0079(13) 0.0266(11) 0.0089(12)
C2 0.0357(12) 0.0610(15) 0.0367(12) 0.0018(11) 0.0192(10) -0.0052(11)
C3 0.0379(12) 0.0529(14) 0.0408(12) 0.0054(10) 0.0186(10) -0.0016(10)
C4 0.0405(13) 0.0623(16) 0.0354(11) 0.0002(11) 0.0172(10) -0.0045(12)
C5 0.0504(15) 0.0634(18) 0.0607(17) -0.0141(14) 0.0303(14) -0.0043(14)
O6 0.0518(11) 0.0537(11) 0.0674(13) 0.0040(9) 0.0311(10) 0.0047(9)
C7 0.0415(13) 0.089(2) 0.0579(16) 0.0202(16) 0.0274(12) 0.0222(14)
C8 0.0441(14) 0.0612(16) 0.0436(12) 0.0064(12) 0.0110(11) 0.0022(12)
C9 0.0431(13) 0.0580(15) 0.0496(15) 0.0041(12) 0.0186(11) -0.0039(12)
C10 0.0365(12) 0.0467(13) 0.0406(12) -0.0010(10) 0.0145(9) -0.0006(11)
C11 0.0421(13) 0.0444(13) 0.0413(12) -0.0028(10) 0.0084(10) -0.0014(11)
O11 0.0375(9) 0.0685(12) 0.0450(9) 0.0121(9) 0.0176(7) 0.0129(8)
C12 0.0331(12) 0.0398(12) 0.0586(15) -0.0073(11) 0.0052(11) 0.0005(10)
O12 0.0637(15) 0.153(3) 0.0580(14) 0.0221(17) 0.0120(12) 0.0386(18)
C13 0.0313(12) 0.0511(14) 0.0643(16) -0.0075(13) 0.0182(11) -0.0036(10)
O13 0.0446(10) 0.0804(14) 0.0406(10) -0.0059(9) 0.0170(8) -0.0144(10)
C14 0.0384(13) 0.0546(15) 0.0488(13) -0.0042(11) 0.0204(11) -0.0035(11)
O14 0.097(2) 0.170(4) 0.0546(14) -0.0040(18) 0.0340(14) -0.072(2)
C15 0.0331(12) 0.0561(15) 0.0404(12) -0.0013(11) 0.0136(9) -0.0013(11)
O15 0.0663(16) 0.164(3) 0.0546(13) 0.0217(18) 0.0275(12) 0.0117(19)
N16 0.0511(14) 0.0864(19) 0.0569(14) -0.0008(14) 0.0310(12) -0.0084(13)
O16 0.0583(14) 0.149(3) 0.0836(17) -0.010(2) 0.0497(13) -0.0117(17)
N17 0.0431(14) 0.0470(13) 0.0749(18) -0.0123(12) -0.0031(12) 0.0019(11)
O17 0.0341(11) 0.0877(19) 0.112(2) -0.0248(16) 0.0040(12) -0.0041(11)
O18 0.0696(16) 0.098(2) 0.0691(16) 0.0053(15) -0.0154(13) -0.0083(15)
C19 0.0658(19) 0.081(2) 0.0501(15) 0.0016(15) 0.0249(14) 0.0067(18)
C20 0.0487(16) 0.073(2) 0.082(2) -0.0163(18) 0.0227(15) -0.0153(15)

loop_
_atom_type_symbol
_atom_type_description
_atom_type_scat_dispersion_real
_atom_type_scat_dispersion_imag
_atom_type_scat_source
C C 0.0033 0.0016 'International Tables Vol C Tables 4.2.6.8 and 6.1.1.4'
H H 0.0000 0.0000 'International Tables Vol C Tables 4.2.6.8 and 6.1.1.4'
N N 0.0061 0.0033 'International Tables Vol C Tables 4.2.6.8 and 6.1.1.4'
O O 0.0106 0.0060 'International Tables Vol C Tables 4.2.6.8 and 6.1.1.4'

loop_
_geom_angle_atom_site_label_1
_geom_angle_atom_site_label_2
_geom_angle_atom_site_label_3
_geom_angle
_geom_angle_site_symmetry_1
_geom_angle_site_symmetry_3
_geom_angle_publ_flag
O6 C1 C2 110.9(2) . . ?
O6 C1 C7 108.4(2) . . ?
C2 C1 C7 114.2(3) . . ?
O6 C1 H1 107.7 . . ?
C2 C1 H1 107.7 . . ?
C7 C1 H1 107.7 . . ?
C3 C2 O13 123.0(3) . . ?
C3 C2 C1 124.2(3) . . ?
O13 C2 C1 112.8(2) . . ?
C2 C3 C4 120.6(3) . . ?
C2 C3 H3 119.7 . . ?
C4 C3 H3 119.7 . . ?
C3 C4 C5 108.9(2) . . ?
C3 C4 C10 113.5(2) . . ?
C5 C4 C10 112.3(2) . . ?
C3 C4 H4 107.3 . . ?
C5 C4 H4 107.3 . . ?
C10 C4 H4 107.3 . . ?
O6 C5 C4 111.1(2) . . ?
O6 C5 H5A 109.4 . . ?
C4 C5 H5A 109.4 . . ?
O6 C5 H5B 109.4 . . ?
C4 C5 H5B 109.4 . . ?
H5A C5 H5B 108.0 . . ?
C1 O6 C5 111.4(2) . . ?
O11 C7 C1 109.2(2) . . ?
O11 C7 H7A 109.8 . . ?
C1 C7 H7A 109.8 . . ?
O11 C7 H7B 109.8 . . ?
C1 C7 H7B 109.8 . . ?
H7A C7 H7B 108.3 . . ?
O12 C8 O11 121.5(3) . . ?
O12 C8 C19 125.3(3) . . ?
O11 C8 C19 113.2(2) . . ?
O14 C9 O13 122.1(3) . . ?
O14 C9 C20 125.1(3) . . ?
O13 C9 C20 112.7(3) . . ?
C15 C10 C11 119.3(2) . . ?
C15 C10 C4 121.2(2) . . ?
C11 C10 C4 119.5(2) . . ?
C12 C11 C10 119.4(2) . . ?
C12 C11 H11 120.3 . . ?
C10 C11 H11 120.3 . . ?
C8 O11 C7 114.7(2) . . ?
C13 C12 C11 122.9(2) . . ?
C13 C12 N17 117.6(3) . . ?
C11 C12 N17 119.5(3) . . ?
C12 C13 C14 116.4(2) . . ?
C12 C13 H13 121.8 . . ?
C14 C13 H13 121.8 . . ?
C9 O13 C2 117.8(2) . . ?
C13 C14 C15 123.2(2) . . ?
C13 C14 N16 117.5(2) . . ?
C15 C14 N16 119.4(2) . . ?
C14 C15 C10 118.9(2) . . ?
C14 C15 H15 120.6 . . ?
C10 C15 H15 120.6 . . ?
O15 N16 O16 124.0(3) . . ?
O15 N16 C14 118.3(2) . . ?
O16 N16 C14 117.7(3) . . ?
O18 N17 O17 124.1(3) . . ?
O18 N17 C12 118.1(3) . . ?
O17 N17 C12 117.8(3) . . ?
C8 C19 H19A 109.5 . . ?
C8 C19 H19B 109.5 . . ?
H19A C19 H19B 109.5 . . ?
C8 C19 H19C 109.5 . . ?
H19A C19 H19C 109.5 . . ?
H19B C19 H19C 109.5 . . ?
C9 C20 H20A 109.5 . . ?
C9 C20 H20B 109.5 . . ?
H20A C20 H20B 109.5 . . ?
C9 C20 H20C 109.5 . . ?
H20A C20 H20C 109.5 . . ?
H20B C20 H20C 109.5 . . ?

loop_
_geom_bond_atom_site_label_1
_geom_bond_atom_site_label_2
_geom_bond_distance
_geom_bond_site_symmetry_2
_geom_bond_publ_flag
C1 O6 1.419(4) . ?
C1 C2 1.496(4) . ?
C1 C7 1.509(4) . ?
C1 H1 0.9800 . ?
C2 C3 1.317(4) . ?
C2 O13 1.398(3) . ?
C3 C4 1.504(4) . ?
C3 H3 0.9300 . ?
C4 C5 1.519(4) . ?
C4 C10 1.521(3) . ?
C4 H4 0.9800 . ?
C5 O6 1.422(4) . ?
C5 H5A 0.9700 . ?
C5 H5B 0.9700 . ?
C7 O11 1.438(3) . ?
C7 H7A 0.9700 . ?
C7 H7B 0.9700 . ?
C8 O12 1.197(4) . ?
C8 O11 1.342(3) . ?
C8 C19 1.474(4) . ?
C9 O14 1.188(4) . ?
C9 O13 1.337(3) . ?
C9 C20 1.481(4) . ?
C10 C15 1.386(3) . ?
C10 C11 1.389(3) . ?
C11 C12 1.379(4) . ?
C11 H11 0.9300 . ?
C12 C13 1.373(4) . ?
C12 N17 1.473(3) . ?
C13 C14 1.374(4) . ?
C13 H13 0.9300 . ?
C14 C15 1.385(3) . ?
C14 N16 1.471(4) . ?
C15 H15 0.9300 . ?
O15 N16 1.211(4) . ?
N16 O16 1.213(3) . ?
N17 O18 1.213(5) . ?
N17 O17 1.221(4) . ?
C19 H19A 0.9600 . ?
C19 H19B 0.9600 . ?
C19 H19C 0.9600 . ?
C20 H20A 0.9600 . ?
C20 H20B 0.9600 . ?
C20 H20C 0.9600 . ?
